data_2006411
loop_
_publ_author_name
'White, Jonathan M.'
'Green, Alison J.'

_publ_section_title
;
 <i>endo</i>-3-Trimethylsilyl-2-norbornyl 2-Nitrobenzenesulfinate
;
_journal_issue 8
_journal_name_full 'Acta Crystallographica Section C'
_journal_page_first 1084
_journal_page_last 1086
_journal_paper_doi 10.1107/S0108270197003521
_journal_volume 53
_journal_year 1997
_chemical_formula_sum 'C16 H23 N O4 S Si'
_chemical_formula_weight 353.51
_chemical_melting_point 367(2)
_chemical_name_systematic
;
 ?
;
_space_group_IT_number 14
_symmetry_cell_setting monoclinic
_symmetry_space_group_name_Hall '-P 2ybc'
_symmetry_space_group_name_H-M 'P 1 21/c 1'
_audit_creation_method SHELXL
_cell_angle_alpha 90.000(10)
_cell_angle_beta 107.050(10)
_cell_angle_gamma 90.000(9)
_cell_formula_units_Z 4
_cell_length_a 14.4679(10)
_cell_length_b 11.5916(10)
_cell_length_c 11.456(3)
_cell_measurement_reflns_used 25
_cell_measurement_temperature 293(2)
_cell_measurement_theta_max 30
_cell_measurement_theta_min 25
_cell_volume 1836.8(5)
_diffrn_ambient_temperature 293(2)
_diffrn_measurement_device 'Enraf-Nonius CAD-4S'
_diffrn_measurement_method \w/2\q
_diffrn_radiation_monochromator graphite
_diffrn_radiation_source 'fine-focus sealed tube'
_diffrn_radiation_type CuK\a
_diffrn_radiation_wavelength 1.54180
_diffrn_reflns_av_R_equivalents 0.0347
_diffrn_reflns_av_sigmaI/netI 0.0391
_diffrn_reflns_limit_h_max 0
_diffrn_reflns_limit_h_min -17
_diffrn_reflns_limit_k_max 14
_diffrn_reflns_limit_k_min 0
_diffrn_reflns_limit_l_max 14
_diffrn_reflns_limit_l_min -13
_diffrn_reflns_number 6633
_diffrn_reflns_theta_max 74.86
_diffrn_reflns_theta_min 3.19
_diffrn_standards_decay_% 2
_diffrn_standards_interval_time 160
_diffrn_standards_number 3
_exptl_absorpt_coefficient_mu 2.348
_exptl_absorpt_correction_T_max 0.88
_exptl_absorpt_correction_T_min 0.58
_exptl_absorpt_correction_type 'Gaussian (SHELX76; Sheldrick, 1976)'
_exptl_crystal_colour Colourless
_exptl_crystal_density_diffrn 1.278
_exptl_crystal_density_method 'not measured'
_exptl_crystal_description Plate
_exptl_crystal_F_000 752
_exptl_crystal_size_max 0.2
_exptl_crystal_size_mid 0.2
_exptl_crystal_size_min 0.05
_refine_diff_density_max 0.73
_refine_diff_density_min -0.56
_refine_ls_extinction_coef 0.0003(2)
_refine_ls_extinction_method 'SHELXL93 (Sheldrick, 1993)'
_refine_ls_goodness_of_fit_all 1.049
_refine_ls_goodness_of_fit_obs 1.087
_refine_ls_hydrogen_treatment refall
_refine_ls_matrix_type full
_refine_ls_number_parameters 301
_refine_ls_number_reflns 3772
_refine_ls_number_restraints 0
_refine_ls_restrained_S_all 1.049
_refine_ls_restrained_S_obs 1.087
_refine_ls_R_factor_all 0.0688
_refine_ls_R_factor_obs .0504
_refine_ls_shift/esd_max -0.042
_refine_ls_shift/esd_mean 0.004
_refine_ls_structure_factor_coef Fsqd
_refine_ls_weighting_details 'w = 1/[\s^2^(Fo^2^)+(0.0759P)^2^+0.6946P] where P=(Fo^2^+2Fc^2^)/3'
_refine_ls_weighting_scheme calc
_refine_ls_wR_factor_all 0.1463
_refine_ls_wR_factor_obs .1307
_reflns_number_observed 2866
_reflns_number_total 3772
_reflns_observed_criterion >2sigma(I)
_cod_data_source_file kh1145.cif
_cod_data_source_block nsin2
_cod_depositor_comments
;
The following automatic conversions were performed:
'_symmetry_cell_setting' value 'Monoclinic' changed to 'monoclinic'
according to '/home/saulius/struct/CIF-dictionaries/cif_core.dic'
dictionary named 'cif_core.dic' version 2.4.1 from 2010-06-29.

Automatic conversion script
Id: cif_fix_enum 1527 2010-12-29 10:47:43Z saulius 

The following automatic conversions were performed:

'_chemical_melting_point' value '92-96 C' was changed to '367(2)' -
it was converted from degrees Celsius(C) to Kelvins(K), the average
value was taken and precision was estimated.

Automatic conversion script
Id: cif_fix_values 1646 2011-03-28 12:23:43Z adriana 

The following automatic conversions were performed:

'_chemical_melting_point' value '92-96 C' was changed to '367(2)' -
it was converted from degrees Celsius(C) to Kelvins(K), the average
value was taken and precision was
estimated.

'_symmetry_cell_setting' value 'Monoclinic' changed to
'monoclinic' according to
/home/saulius/struct/CIF-dictionaries/cif_core.dic dictionary named
'cif_core.dic' version 2.4.1 from 2010-06-29.

Automatic conversion script
Id: cif_fix_values 1715 2011-07-08 13:25:40Z adriana 

The following automatic conversions were performed:

'_refine_ls_weighting_scheme' value 'calc w =
1/[\s^2^(Fo^2^)+(0.0759P)^2^+0.6946P] where P=(Fo^2^+2Fc^2^)/3' was
changed to 'calc'. New tag '_refine_ls_weighting_details' was
created. The value of the new tag was set to 'w =
1/[\s^2^(Fo^2^)+(0.0759P)^2^+0.6946P] where P=(Fo^2^+2Fc^2^)/3'.

Automatic conversion script
Id: cif_fix_values 3143 2015-03-26 13:38:13Z robertas 
;
_cod_original_cell_volume 1836.7(4)
_cod_original_sg_symbol_H-M 'P 21/c'
_cod_database_code 2006411

loop_
_symmetry_equiv_pos_as_xyz
'x, y, z'
'-x, y+1/2, -z+1/2'
'-x, -y, -z'
'x, -y-1/2, z-1/2'

loop_
_atom_site_aniso_label
_atom_site_aniso_U_11
_atom_site_aniso_U_22
_atom_site_aniso_U_33
_atom_site_aniso_U_12
_atom_site_aniso_U_13
_atom_site_aniso_U_23
S .0468(4) .0546(4) .0573(4) .0135(3) .0223(3) .0224(3)
Si .0517(5) .0801(6) .0633(5) .0233(4) .0269(4) .0319(4)
C1 .0459(13) .0454(13) .0421(12) -.0061(11) .0151(10) .0010(10)
C2 .0561(15) .0370(13) .0558(15) .0034(11) .0274(12) .0023(11)
C3 .0508(14) .0506(14) .0472(13) -.0015(11) .0225(11) .0001(11)
C4 .0454(14) .0471(14) .058(2) -.0054(11) .0161(12) .0039(12)
C5 .053(2) .0419(14) .069(2) .0017(11) .0207(13) .0135(13)
C6 .0425(14) .060(2) .0500(14) -.0026(12) .0105(11) .0156(13)
C7 .061(2) .080(2) .0425(14) -.015(2) .0144(13) .0033(15)
C8 .059(2) .099(3) .086(3) .024(2) .032(2) .036(3)
C9 .079(3) .131(5) .133(5) .023(3) .045(3) .082(4)
C10 .085(3) .142(4) .048(2) .036(3) .001(2) -.001(2)
C11 .0379(11) .0356(11) .0456(12) .0004(9) .0173(9) .0049(9)
C12 .0433(12) .0296(10) .0423(12) -.0007(9) .0178(9) -.0025(9)
C13 .058(2) .0380(13) .0510(14) -.0009(11) .0205(12) .0061(11)
C14 .066(2) .064(2) .0383(13) -.0054(14) .0178(12) -.0017(12)
C15 .061(2) .051(2) .059(2) -.0100(13) .0226(13) -.0220(14)
C16 .0490(14) .0312(12) .069(2) -.0037(10) .0233(12) -.0027(11)
N .0495(12) .0402(11) .0573(13) -.0061(9) .0236(10) -.0109(10)
O1 .0419(9) .0501(10) .0441(9) .0050(7) .0164(7) .0065(7)
O2 .097(2) .0489(12) .117(2) .0312(11) .066(2) .0416(12)
O3 .087(2) .0638(13) .0500(11) -.0170(11) .0225(10) -.0143(10)
O4 .0776(14) .0365(10) .092(2) .0067(9) .0272(12) -.0130(10)

loop_
_atom_site_label
_atom_site_fract_x
_atom_site_fract_y
_atom_site_fract_z
_atom_site_U_iso_or_equiv
_atom_site_thermal_displace_type
_atom_site_calc_flag
_atom_site_refinement_flags
_atom_site_occupancy
_atom_site_disorder_group
_atom_site_type_symbol
S .91163(5) .93280(6) .83017(6) .0514(2) Uani d . 1 . S
Si .60536(6) 1.07706(8) .74489(8) .0629(3) Uani d . 1 . Si
C1 .7868(2) 1.0128(2) .9365(2) .0440(5) Uani d . 1 . C
C2 .6837(2) 1.0638(2) .9096(3) .0473(6) Uani d . 1 . C
C3 .6418(2) .9923(2) .9970(2) .0478(6) Uani d . 1 . C
C4 .6163(2) .8716(2) .9461(3) .0501(6) Uani d . 1 . C
C5 .7166(2) .8190(2) .9552(3) .0541(7) Uani d . 1 . C
C6 .7875(2) .9118(3) 1.0218(3) .0516(6) Uani d . 1 . C
C7 .7321(2) .9675(3) 1.1030(3) .0613(8) Uani d . 1 . C
C8 .4796(3) 1.1040(5) .7494(5) .0792(12) Uani d . 1 . C
C9 .6452(4) 1.2036(6) .6738(6) .111(2) Uani d . 1 . C
C10 .6028(4) .9475(6) .6445(4) .096(2) Uani d . 1 . C
C11 .9023(2) .9826(2) .6767(2) .0386(5) Uani d . 1 . C
C12 .9006(2) 1.0979(2) .6408(2) .0373(5) Uani d . 1 . C
C13 .8875(2) 1.1287(2) .5208(3) .0481(6) Uani d . 1 . C
C14 .8760(2) 1.0439(3) .4342(3) .0556(7) Uani d . 1 . C
C15 .8778(2) .9298(3) .4674(3) .0562(7) Uani d . 1 . C
C16 .8920(2) .8997(2) .5880(3) .0486(6) Uani d . 1 . C
N .9128(2) 1.1909(2) .7307(2) .0473(5) Uani d . 1 . N
O1 .80473(12) .98277(15) .8209(2) .0445(4) Uani d . 1 . O
O2 .9036(2) .8068(2) .8166(3) .0801(8) Uani d . 1 . O
O3 .9477(2) 1.1674(2) .8382(2) .0663(6) Uani d . 1 . O
O4 .8873(2) 1.2883(2) .6927(2) .0681(6) Uani d . 1 . O
H15 .867(3) .879(3) .413(3) .068(10) Uiso d . 1 . H
H2 .689(2) 1.139(3) .936(3) .063(9) Uiso d . 1 . H
H16 .896(3) .822(3) .610(3) .072(10) Uiso d . 1 . H
H13 .887(2) 1.203(3) .505(3) .057(8) Uiso d . 1 . H
H1 .836(2) 1.067(3) .973(3) .055(8) Uiso d . 1 . H
H7A .725(3) .911(3) 1.165(4) .078(11) Uiso d . 1 . H
H7B .767(4) 1.034(4) 1.137(5) .120(17) Uiso d . 1 . H
H5A .726(2) .802(3) .875(3) .050(8) Uiso d . 1 . H
H5B .730(2) .754(3) 1.001(3) .068(10) Uiso d . 1 . H
H14 .868(2) 1.063(3) .357(3) .052(8) Uiso d . 1 . H
H4A .585(2) .830(3) .998(3) .051(8) Uiso d . 1 . H
H4B .574(3) .871(3) .862(3) .065(9) Uiso d . 1 . H
H8A .456(3) 1.038(4) .783(4) .094(13) Uiso d . 1 . H
H8B .490(3) 1.160(3) .812(4) .070(11) Uiso d . 1 . H
H8C .434(4) 1.118(4) .670(5) .122(17) Uiso d . 1 . H
H6 .853(2) .884(3) 1.064(3) .053(8) Uiso d . 1 . H
H3 .593(2) 1.036(3) 1.023(3) .056(8) Uiso d . 1 . H
H10A .647(4) .892(5) .680(5) .127(18) Uiso d . 1 . H
H10B .564(7) .943(7) .573(8) .21(3) Uiso d . 1 . H
H10C .642(6) 1.028(7) .608(8) .22(3) Uiso d . 1 . H
H9A .663(2) 1.271(3) .746(3) .054(10) Uiso d . 1 . H
H9B .708(4) 1.189(4) .667(5) .124(17) Uiso d . 1 . H
H9C .601(4) 1.220(5) .595(5) .132(19) Uiso d . 1 . H

loop_
_atom_type_symbol
_atom_type_description
_atom_type_scat_dispersion_real
_atom_type_scat_dispersion_imag
_atom_type_scat_source
C C 0.0181 0.0091 'International Tables Vol C Tables 4.2.6.8 and 6.1.1.4'
H H 0.0000 0.0000 'International Tables Vol C Tables 4.2.6.8 and 6.1.1.4'
N N 0.0311 0.0180 'International Tables Vol C Tables 4.2.6.8 and 6.1.1.4'
O O 0.0492 0.0322 'International Tables Vol C Tables 4.2.6.8 and 6.1.1.4'
Si Si 0.2541 0.3302 'International Tables Vol C Tables 4.2.6.8 and 6.1.1.4'
S S 0.3331 0.5567 'International Tables Vol C Tables 4.2.6.8 and 6.1.1.4'

loop_
_geom_angle_atom_site_label_1
_geom_angle_atom_site_label_2
_geom_angle_atom_site_label_3
_geom_angle
_geom_angle_publ_flag
O2 S O1 107.66(12) y
O2 S C11 103.40(14) y
O1 S C11 91.40(10) y
C9 Si C8 108.2(2) ?
C9 Si C10 108.4(3) ?
C8 Si C10 107.8(3) ?
C9 Si C2 109.2(2) ?
C8 Si C2 106.8(2) ?
C10 Si C2 116.1(2) y
C9 Si H10C 71.(3) ?
C8 Si H10C 126.(3) ?
C10 Si H10C 38.(3) ?
C2 Si H10C 125.(3) ?
O1 C1 C6 115.3(2) y
O1 C1 C2 109.0(2) ?
C6 C1 C2 104.2(2) ?
O1 C1 H1 104.5(19) ?
C6 C1 H1 111.4(18) ?
C2 C1 H1 112.7(18) ?
C1 C2 C3 101.8(2) ?
C1 C2 Si 119.2(2) y
C3 C2 Si 116.8(2) y
C1 C2 H2 108.(2) ?
C3 C2 H2 108.(2) ?
Si C2 H2 102.(2) ?
C4 C3 C7 100.7(2) ?
C4 C3 C2 109.9(2) ?
C7 C3 C2 102.0(2) ?
C4 C3 H3 118.4(18) ?
C7 C3 H3 112.3(18) ?
C2 C3 H3 111.8(18) ?
C3 C4 C5 102.7(2) ?
C3 C4 H4A 108.9(17) ?
C5 C4 H4A 111.1(17) ?
C3 C4 H4B 113.7(19) ?
C5 C4 H4B 111.(2) ?
H4A C4 H4B 109.(3) ?
C6 C5 C4 103.6(2) ?
C6 C5 H5A 110.7(17) ?
C4 C5 H5A 113.1(17) ?
C6 C5 H5B 108.(2) ?
C4 C5 H5B 114.(2) ?
H5A C5 H5B 108.(3) ?
C1 C6 C5 110.2(2) ?
C1 C6 C7 99.1(2) ?
C5 C6 C7 101.9(2) ?
C1 C6 H6 112.6(17) ?
C5 C6 H6 115.3(17) ?
C7 C6 H6 116.2(17) ?
C3 C7 C6 94.3(2) ?
C3 C7 H7A 117.(2) ?
C6 C7 H7A 110.(2) ?
C3 C7 H7B 114.(3) ?
C6 C7 H7B 107.(3) ?
H7A C7 H7B 113.(4) ?
Si C8 H8A 110.(3) ?
Si C8 H8B 102.(2) ?
H8A C8 H8B 104.(3) ?
Si C8 H8C 114.(3) ?
H8A C8 H8C 107.(4) ?
H8B C8 H8C 121.(4) ?
Si C9 H9A 105.4(17) ?
Si C9 H9B 109.(3) ?
H9A C9 H9B 99.(4) ?
Si C9 H9C 111.(3) ?
H9A C9 H9C 121.(4) ?
H9B C9 H9C 110.(5) ?
Si C10 H10A 114.(3) ?
Si C10 H10B 122.(5) ?
H10A C10 H10B 124.(6) ?
Si C10 H10C 71.(4) ?
H10A C10 H10C 111.(5) ?
H10B C10 H10C 88.(6) ?
C16 C11 C12 117.6(2) ?
C16 C11 S 117.0(2) ?
C12 C11 S 125.4(2) ?
C13 C12 C11 121.8(2) ?
C13 C12 N 117.6(2) ?
C11 C12 N 120.6(2) ?
C14 C13 C12 119.2(2) ?
C14 C13 H13 124.(2) ?
C12 C13 H13 117.(2) ?
C13 C14 C15 120.0(3) ?
C13 C14 H14 119.5(19) ?
C15 C14 H14 120.4(19) ?
C14 C15 C16 120.4(3) ?
C14 C15 H15 119.(2) ?
C16 C15 H15 120.(2) ?
C11 C16 C15 121.0(2) ?
C11 C16 H16 120.(2) ?
C15 C16 H16 119.(2) ?
O3 N O4 123.9(2) ?
O3 N C12 118.4(2) ?
O4 N C12 117.7(2) ?
C1 O1 S 116.3(2) ?
O3 S O2 171.5(2) y

loop_
_geom_bond_atom_site_label_1
_geom_bond_atom_site_label_2
_geom_bond_site_symmetry_2
_geom_bond_distance
_geom_bond_publ_flag
S O2 . 1.470(2) y
S O1 . 1.626(2) y
S C11 . 1.817(2) y
Si C9 . 1.850(5) y
Si C8 . 1.862(4) y
Si C10 . 1.885(6) y
Si C2 . 1.901(3) y
Si H10C . 1.89(8) ?
C1 O1 . 1.464(3) y
C1 C6 . 1.523(4) ?
C1 C2 . 1.549(4) ?
C1 H1 . .95(3) ?
C2 C3 . 1.553(4) ?
C2 H2 . .92(3) ?
C3 C4 . 1.520(4) ?
C3 C7 . 1.528(4) ?
C3 H3 . .98(3) ?
C4 C5 . 1.549(4) ?
C4 H4A . .98(3) ?
C4 H4B . .98(3) ?
C5 C6 . 1.527(4) ?
C5 H5A . .99(3) ?
C5 H5B . .90(4) ?
C6 C7 . 1.536(4) ?
C6 H6 . .99(3) ?
C7 H7A . .99(4) ?
C7 H7B . .94(5) ?
C8 H8A . .96(4) ?
C8 H8B . .95(4) ?
C8 H8C . .97(5) ?
C9 H9A . 1.11(3) ?
C9 H9B . .95(5) ?
C9 H9C . .96(6) ?
C10 H10A . .91(6) ?
C10 H10B . .85(9) ?
C10 H10C . 1.23(8) ?
C11 C16 . 1.374(4) ?
C11 C12 . 1.397(3) ?
C12 C13 . 1.379(4) ?
C12 N . 1.465(3) ?
C13 C14 . 1.372(4) ?
C13 H13 . .88(3) ?
C14 C15 . 1.375(4) ?
C14 H14 . .89(3) ?
C15 C16 . 1.381(4) ?
C15 H15 . .84(3) ?
C16 H16 . .93(4) ?
N O3 . 1.216(3) y
N O4 . 1.227(3) y
O3 S . 2.766(2) y

loop_
_geom_torsion_atom_site_label_1
_geom_torsion_atom_site_label_2
_geom_torsion_atom_site_label_3
_geom_torsion_atom_site_label_4
_geom_torsion
_geom_torsion_publ_flag
O1 C1 C2 C3 130.1(2) ?
C6 C1 C2 C3 6.5(3) ?
O1 C1 C2 Si 0.0(3) y
C6 C1 C2 Si -123.6(2) ?
C9 Si C2 C1 -77.6(3) ?
C8 Si C2 C1 165.6(2) ?
C10 Si C2 C1 45.3(3) ?
C9 Si C2 C3 159.5(3) ?
C8 Si C2 C3 42.6(3) ?
C10 Si C2 C3 -77.6(3) ?
C1 C2 C3 C4 -75.4(3) ?
Si C2 C3 C4 56.2(3) ?
C1 C2 C3 C7 30.8(3) ?
Si C2 C3 C7 162.4(2) ?
C7 C3 C4 C5 -40.0(3) ?
C2 C3 C4 C5 67.1(3) ?
C3 C4 C5 C6 5.4(3) ?
O1 C1 C6 C5 -54.2(3) ?
C2 C1 C6 C5 65.2(3) ?
O1 C1 C6 C7 -160.5(2) ?
C2 C1 C6 C7 -41.1(3) ?
C4 C5 C6 C1 -73.7(3) ?
C4 C5 C6 C7 30.8(3) ?
C4 C3 C7 C6 57.8(3) ?
C2 C3 C7 C6 -55.4(3) ?
C1 C6 C7 C3 58.9(2) ?
C5 C6 C7 C3 -54.1(3) ?
O2 S C11 C16 -0.8(2) y
O1 S C11 C16 -109.4(2) y
O2 S C11 C12 176.3(2) y
O1 S C11 C12 67.7(2) y
C16 C11 C12 C13 1.1(4) ?
S C11 C12 C13 -176.0(2) ?
C16 C11 C12 N -178.9(2) ?
S C11 C12 N 4.0(3) ?
C11 C12 C13 C14 -0.2(4) ?
N C12 C13 C14 179.8(2) ?
C12 C13 C14 C15 -0.1(4) ?
C13 C14 C15 C16 -0.6(5) ?
C12 C11 C16 C15 -1.8(4) ?
S C11 C16 C15 175.6(2) ?
C14 C15 C16 C11 1.6(5) ?
C13 C12 N O3 -162.0(2) ?
C11 C12 N O3 18.0(3) y
C13 C12 N O4 17.7(3) ?
C11 C12 N O4 -162.3(2) ?
C6 C1 O1 S -65.8(2) y
C2 C1 O1 S 177.5(2) y
O2 S O1 C1 101.4(2) y
C11 S O1 C1 -154.1(2) ?
